data_4309143
loop_
_publ_author_name
'Konstantinos D. Demadis'
'Christos Mantzaridis'
'Raphael G. Raptis'
'Gellert Mezei'

_publ_section_title
;
Metal-Organotetraphosphonate Inorganic-Organic Hybrids: Crystal
Structure and Anticorrosion Effects of Zinc
Hexamethylenediaminetetrakis(methylenephosphonate) on Carbon Steels
;
_journal_name_full 'Inorganic Chemistry'
_journal_page_first 4469
_journal_page_last 4471
_journal_paper_doi 10.1021/ic050572q
_journal_volume 44
_journal_year 2005
_chemical_formula_sum 'C10 H28 N2 O13 P4 Zn'
_chemical_formula_weight 573.59
_chemical_name_systematic
; 
 ? 
;
_space_group_IT_number 14
_symmetry_cell_setting monoclinic
_symmetry_space_group_name_Hall '-P 2ybc'
_symmetry_space_group_name_H-M 'P 1 21/c 1'
_atom_sites_solution_hydrogens geom
_atom_sites_solution_primary direct
_atom_sites_solution_secondary difmap
_audit_creation_method SHELXL-97
_cell_angle_alpha 90.00
_cell_angle_beta 93.413(3)
_cell_angle_gamma 90.00
_cell_formula_units_Z 4
_cell_length_a 8.1703(12)
_cell_length_b 13.656(2)
_cell_length_c 18.262(3)
_cell_measurement_temperature 298(2)
_cell_volume 2033.9(5)
_computing_cell_refinement 'Bruker SMART'
_computing_data_collection 'Bruker SMART'
_computing_data_reduction 'Bruker SHELXTL'
_computing_molecular_graphics 'Bruker SHELXTL'
_computing_publication_material 'Bruker SHELXTL'
_computing_structure_refinement 'SHELXL-97 (Sheldrick, 1997)'
_computing_structure_solution 'SHELXS-97 (Sheldrick, 1990)'
_diffrn_ambient_temperature 298(2)
_diffrn_measured_fraction_theta_full 0.996
_diffrn_measured_fraction_theta_max 0.996
_diffrn_measurement_device_type 'CCD area detector'
_diffrn_measurement_method 'phi and omega scans'
_diffrn_radiation_monochromator graphite
_diffrn_radiation_source 'fine-focus sealed tube'
_diffrn_radiation_type MoK\a
_diffrn_radiation_wavelength 0.71073
_diffrn_reflns_av_R_equivalents 0.0653
_diffrn_reflns_av_sigmaI/netI 0.0805
_diffrn_reflns_limit_h_max 9
_diffrn_reflns_limit_h_min -9
_diffrn_reflns_limit_k_max 13
_diffrn_reflns_limit_k_min -16
_diffrn_reflns_limit_l_max 21
_diffrn_reflns_limit_l_min -21
_diffrn_reflns_number 11279
_diffrn_reflns_theta_full 25.03
_diffrn_reflns_theta_max 25.03
_diffrn_reflns_theta_min 1.86
_exptl_absorpt_coefficient_mu 1.592
_exptl_absorpt_correction_type none
_exptl_crystal_colour colorless
_exptl_crystal_density_diffrn 1.873
_exptl_crystal_density_method 'not measured'
_exptl_crystal_description prism
_exptl_crystal_F_000 1184
_exptl_crystal_size_max 0.08
_exptl_crystal_size_mid 0.02
_exptl_crystal_size_min 0.01
_refine_diff_density_max 0.636
_refine_diff_density_min -0.558
_refine_diff_density_rms 0.095
_refine_ls_extinction_method none
_refine_ls_goodness_of_fit_ref 0.951
_refine_ls_hydrogen_treatment mixed
_refine_ls_matrix_type full
_refine_ls_number_parameters 281
_refine_ls_number_reflns 3581
_refine_ls_number_restraints 0
_refine_ls_restrained_S_all 0.951
_refine_ls_R_factor_all 0.0830
_refine_ls_R_factor_gt 0.0440
_refine_ls_shift/su_max 0.001
_refine_ls_shift/su_mean 0.000
_refine_ls_structure_factor_coef Fsqd
_refine_ls_weighting_details 'calc w=1/[\s^2^(Fo^2^)+(0.0530P)^2^+0.0000P] where P=(Fo^2^+2Fc^2^)/3'
_refine_ls_weighting_scheme calc
_refine_ls_wR_factor_gt 0.0939
_refine_ls_wR_factor_ref 0.1051
_reflns_number_gt 2362
_reflns_number_total 3581
_reflns_threshold_expression >2sigma(I)
_cod_data_source_file ic050572qrom20050413_065957.cif
_cod_data_source_block rgr103
_cod_depositor_comments
;
The following automatic conversions were performed:
'_symmetry_cell_setting' value 'Monoclinic' changed to 'monoclinic'
according to '/home/saulius/struct/CIF-dictionaries/cif_core.dic'
dictionary named 'cif_core.dic' version 2.4.1 from 2010-06-29.

Automatic conversion script
Id: cif_fix_enum 1527 2010-12-29 10:47:43Z saulius 
;
_cod_original_cell_volume 2034.0(5)
_cod_database_code 4309143

loop_
_symmetry_equiv_pos_as_xyz
'x, y, z'
'-x, y+1/2, -z+1/2'
'-x, -y, -z'
'x, -y-1/2, z-1/2'

loop_
_atom_site_label
_atom_site_type_symbol
_atom_site_fract_x
_atom_site_fract_y
_atom_site_fract_z
_atom_site_U_iso_or_equiv
_atom_site_adp_type
_atom_site_occupancy
_atom_site_symmetry_multiplicity
_atom_site_calc_flag
_atom_site_refinement_flags
_atom_site_disorder_assembly
_atom_site_disorder_group
Zn1 Zn 0.28339(7) 0.48415(4) 1.06480(3) 0.02602(19) Uani 1 1 d . . .
P1 P 0.43048(16) 0.67925(9) 1.15141(6) 0.0209(3) Uani 1 1 d . . .
P2 P 0.19230(17) 0.37913(10) 1.21909(7) 0.0252(3) Uani 1 1 d . . .
P3 P 0.04701(16) 0.32923(9) 0.96562(7) 0.0220(3) Uani 1 1 d . . .
P4 P 0.34913(16) 0.62232(10) 0.92597(7) 0.0225(3) Uani 1 1 d . . .
O1 O 0.4409(4) 0.5931(2) 1.10207(17) 0.0249(8) Uani 1 1 d . . .
O2 O 0.5446(4) 0.6667(3) 1.22099(18) 0.0402(10) Uani 1 1 d . . .
H2O H 0.5371 0.7149 1.2474 0.060 Uiso 1 1 calc R . .
O3 O 0.2587(4) 0.7063(3) 1.17262(18) 0.0339(9) Uani 1 1 d . . .
O4 O 0.2398(4) 0.4608(2) 1.17159(16) 0.0283(8) Uani 1 1 d . . .
O5 O 0.2150(4) 0.4135(3) 1.30205(17) 0.0352(9) Uani 1 1 d . . .
O6 O 0.2686(5) 0.2803(3) 1.2117(2) 0.0472(11) Uani 1 1 d . . .
H6 H 0.3681 0.2845 1.2201 0.071 Uiso 1 1 calc R . .
O7 O 0.1141(4) 0.3817(2) 1.03125(16) 0.0259(8) Uani 1 1 d . . .
O8 O -0.0599(4) 0.2405(2) 0.98420(18) 0.0287(8) Uani 1 1 d . . .
O9 O -0.0456(4) 0.3950(2) 0.90733(17) 0.0287(8) Uani 1 1 d . . .
H9 H -0.0795 0.3613 0.8725 0.043 Uiso 1 1 calc R . .
O10 O 0.2515(4) 0.5477(2) 0.96499(16) 0.0266(8) Uani 1 1 d . . .
O11 O 0.2844(4) 0.7274(2) 0.93588(17) 0.0275(8) Uani 1 1 d . . .
H11 H 0.3406 0.7659 0.9139 0.041 Uiso 1 1 calc R . .
O12 O 0.5330(4) 0.6192(2) 0.94107(16) 0.0240(8) Uani 1 1 d . . .
O13A O 0.337(8) 0.594(2) 0.3371(12) 0.057(8) Uani 0.52(11) 1 d P A 1
O13B O 0.253(9) 0.6083(16) 0.322(2) 0.053(11) Uani 0.48(11) 1 d P A 2
N1 N 0.6354(4) 0.7507(3) 1.04668(18) 0.0183(9) Uani 1 1 d . . .
H1 H 0.5946 0.6968 1.0227 0.022 Uiso 1 1 d R . .
N2 N 0.1347(5) 0.5599(3) 0.8119(2) 0.0233(9) Uani 1 1 d . . .
H2 H 0.1000 0.5278 0.8518 0.028 Uiso 1 1 d R . .
C1 C 0.5049(6) 0.7813(3) 1.0977(2) 0.0215(11) Uani 1 1 d . . .
H1A H 0.4133 0.8098 1.0690 0.026 Uiso 1 1 calc R . .
H1B H 0.5496 0.8312 1.1309 0.026 Uiso 1 1 calc R . .
C2 C 0.6620(6) 0.8250(3) 0.9880(2) 0.0216(11) Uani 1 1 d . . .
H2A H 0.5565 0.8414 0.9640 0.026 Uiso 1 1 calc R . .
H2B H 0.7278 0.7952 0.9516 0.026 Uiso 1 1 calc R . .
C3 C 0.7444(6) 0.9184(3) 1.0140(2) 0.0254(12) Uani 1 1 d . . .
H3A H 0.8559 0.9045 1.0322 0.030 Uiso 1 1 calc R . .
H3B H 0.6862 0.9459 1.0539 0.030 Uiso 1 1 calc R . .
C4 C 0.2119(5) 0.2827(3) 0.9119(2) 0.0219(11) Uani 1 1 d . . .
H4A H 0.1691 0.2282 0.8826 0.026 Uiso 1 1 calc R . .
H4B H 0.2415 0.3337 0.8782 0.026 Uiso 1 1 calc R . .
C5 C 0.2538(7) 0.4919(3) 0.5485(3) 0.0304(13) Uani 1 1 d . . .
H5A H 0.1977 0.5506 0.5306 0.036 Uiso 1 1 calc R . .
H5B H 0.3660 0.5099 0.5628 0.036 Uiso 1 1 calc R . .
C6 C 0.1710(7) 0.4558(4) 0.6167(2) 0.0301(13) Uani 1 1 d . . .
H6A H 0.0566 0.4417 0.6037 0.036 Uiso 1 1 calc R . .
H6B H 0.2230 0.3955 0.6339 0.036 Uiso 1 1 calc R . .
C7 C 0.1820(7) 0.5308(4) 0.6778(2) 0.0309(13) Uani 1 1 d . . .
H7A H 0.1156 0.5873 0.6636 0.037 Uiso 1 1 calc R . .
H7B H 0.2947 0.5524 0.6859 0.037 Uiso 1 1 calc R . .
C8 C 0.1233(6) 0.4882(3) 0.7485(2) 0.0268(12) Uani 1 1 d . . .
H8A H 0.0103 0.4674 0.7402 0.032 Uiso 1 1 calc R . .
H8B H 0.1885 0.4308 0.7618 0.032 Uiso 1 1 calc R . .
C9 C 0.0252(6) 0.6476(3) 0.7996(2) 0.0242(12) Uani 1 1 d . . .
H9A H 0.0635 0.6847 0.7587 0.029 Uiso 1 1 calc R . .
H9B H 0.0369 0.6891 0.8427 0.029 Uiso 1 1 calc R . .
C10 C 0.3108(6) 0.5904(4) 0.8300(2) 0.0252(12) Uani 1 1 d . . .
H10A H 0.3363 0.6463 0.8000 0.030 Uiso 1 1 calc R . .
H10B H 0.3830 0.5372 0.8180 0.030 Uiso 1 1 calc R . .

loop_
_atom_site_aniso_label
_atom_site_aniso_U_11
_atom_site_aniso_U_22
_atom_site_aniso_U_33
_atom_site_aniso_U_23
_atom_site_aniso_U_13
_atom_site_aniso_U_12
Zn1 0.0301(4) 0.0286(4) 0.0193(3) -0.0031(3) 0.0011(2) -0.0116(3)
P1 0.0190(7) 0.0246(8) 0.0189(6) -0.0023(5) 0.0005(5) -0.0046(6)
P2 0.0279(8) 0.0261(8) 0.0211(7) 0.0016(6) -0.0033(6) 0.0047(6)
P3 0.0178(7) 0.0273(8) 0.0208(6) -0.0002(6) 0.0008(5) 0.0002(6)
P4 0.0208(7) 0.0289(8) 0.0179(6) -0.0048(6) 0.0011(5) -0.0020(6)
O1 0.024(2) 0.025(2) 0.0259(18) -0.0076(14) 0.0019(15) -0.0053(15)
O2 0.045(3) 0.045(2) 0.028(2) 0.0067(17) -0.0157(17) -0.0198(19)
O3 0.026(2) 0.036(2) 0.042(2) -0.0107(17) 0.0137(17) -0.0039(17)
O4 0.034(2) 0.033(2) 0.0177(17) 0.0019(15) 0.0046(15) -0.0011(17)
O5 0.040(2) 0.047(2) 0.0175(18) 0.0049(16) -0.0073(16) -0.0021(19)
O6 0.047(3) 0.034(2) 0.058(3) -0.0021(19) -0.018(2) 0.016(2)
O7 0.022(2) 0.028(2) 0.0277(19) -0.0053(15) -0.0004(15) -0.0068(16)
O8 0.027(2) 0.021(2) 0.038(2) -0.0021(16) 0.0079(16) -0.0057(16)
O9 0.029(2) 0.031(2) 0.0257(19) -0.0005(15) -0.0051(15) 0.0023(16)
O10 0.022(2) 0.037(2) 0.0202(17) 0.0029(15) -0.0023(14) -0.0031(16)
O11 0.028(2) 0.024(2) 0.0308(19) -0.0008(15) 0.0070(16) -0.0029(16)
O12 0.0185(19) 0.026(2) 0.0271(18) -0.0073(15) 0.0020(14) -0.0031(15)
O13A 0.07(2) 0.066(8) 0.036(6) 0.006(6) -0.007(9) -0.032(10)
O13B 0.08(3) 0.042(8) 0.042(10) -0.007(6) 0.008(13) -0.022(10)
N1 0.018(2) 0.019(2) 0.018(2) 0.0013(16) 0.0004(17) -0.0016(17)
N2 0.024(2) 0.027(2) 0.019(2) 0.0010(18) 0.0001(18) -0.0002(19)
C1 0.020(3) 0.021(3) 0.024(3) -0.005(2) 0.009(2) -0.001(2)
C2 0.024(3) 0.026(3) 0.014(2) 0.006(2) -0.004(2) -0.002(2)
C3 0.034(3) 0.022(3) 0.019(3) 0.002(2) 0.002(2) -0.003(2)
C4 0.019(3) 0.023(3) 0.024(2) 0.002(2) 0.002(2) 0.001(2)
C5 0.038(3) 0.022(3) 0.030(3) -0.001(2) -0.002(2) 0.000(2)
C6 0.035(3) 0.030(3) 0.026(3) -0.003(2) 0.005(2) 0.003(2)
C7 0.042(4) 0.028(3) 0.023(3) -0.005(2) 0.003(2) -0.002(3)
C8 0.032(3) 0.024(3) 0.024(3) -0.004(2) -0.003(2) 0.005(2)
C9 0.027(3) 0.023(3) 0.023(3) -0.004(2) -0.001(2) 0.000(2)
C10 0.019(3) 0.034(3) 0.022(3) -0.004(2) 0.001(2) -0.001(2)

loop_
_atom_type_symbol
_atom_type_description
_atom_type_scat_dispersion_real
_atom_type_scat_dispersion_imag
_atom_type_scat_source
C C 0.0033 0.0016 'International Tables Vol C Tables 4.2.6.8 and 6.1.1.4'
H H 0.0000 0.0000 'International Tables Vol C Tables 4.2.6.8 and 6.1.1.4'
N N 0.0061 0.0033 'International Tables Vol C Tables 4.2.6.8 and 6.1.1.4'
O O 0.0106 0.0060 'International Tables Vol C Tables 4.2.6.8 and 6.1.1.4'
P P 0.1023 0.0942 'International Tables Vol C Tables 4.2.6.8 and 6.1.1.4'
Zn Zn 0.2839 1.4301 'International Tables Vol C Tables 4.2.6.8 and 6.1.1.4'

loop_
_geom_angle_atom_site_label_1
_geom_angle_atom_site_label_2
_geom_angle_atom_site_label_3
_geom_angle
_geom_angle_site_symmetry_1
_geom_angle_site_symmetry_3
_geom_angle_publ_flag
O10 Zn1 O4 156.04(13) . . ?
O10 Zn1 O7 88.55(13) . . ?
O4 Zn1 O7 91.50(13) . . ?
O10 Zn1 O1 91.87(13) . . ?
O4 Zn1 O1 86.44(13) . . ?
O7 Zn1 O1 175.84(13) . . ?
O10 Zn1 O12 107.54(13) . 3_667 ?
O4 Zn1 O12 96.42(13) . 3_667 ?
O7 Zn1 O12 89.86(13) . 3_667 ?
O1 Zn1 O12 93.96(13) . 3_667 ?
O1 P1 O3 115.62(19) . . ?
O1 P1 O2 111.0(2) . . ?
O3 P1 O2 109.8(2) . . ?
O1 P1 C1 104.2(2) . . ?
O3 P1 C1 107.0(2) . . ?
O2 P1 C1 108.8(2) . . ?
O4 P2 O6 120.1(2) . . ?
O4 P2 O5 108.49(19) . . ?
O6 P2 O5 109.1(2) . . ?
O4 P2 C9 109.1(2) . 3_567 ?
O6 P2 C9 102.0(2) . 3_567 ?
O5 P2 C9 107.1(2) . 3_567 ?
O7 P3 O8 113.01(19) . . ?
O7 P3 O9 114.70(19) . . ?
O8 P3 O9 110.23(19) . . ?
O7 P3 C4 110.8(2) . . ?
O8 P3 C4 106.8(2) . . ?
O9 P3 C4 100.2(2) . . ?
O10 P4 O12 116.42(19) . . ?
O10 P4 O11 112.33(19) . . ?
O12 P4 O11 110.42(19) . . ?
O10 P4 C10 103.3(2) . . ?
O12 P4 C10 106.4(2) . . ?
O11 P4 C10 107.2(2) . . ?
P1 O1 Zn1 135.7(2) . . ?
P2 O4 Zn1 138.6(2) . . ?
P3 O7 Zn1 142.4(2) . . ?
P4 O10 Zn1 132.54(19) . . ?
P4 O12 Zn1 136.6(2) . 3_667 ?
C4 N1 C2 114.6(4) 3_667 . ?
C4 N1 C1 111.7(3) 3_667 . ?
C2 N1 C1 112.9(3) . . ?
C9 N2 C8 113.1(3) . . ?
C9 N2 C10 111.2(4) . . ?
C8 N2 C10 111.0(4) . . ?
N1 C1 P1 112.9(3) . . ?
N1 C2 C3 115.4(4) . . ?
C2 C3 C5 110.3(4) . 2_656 ?
N1 C4 P3 117.0(3) 3_667 . ?
C3 C5 C6 114.9(4) 2_646 . ?
C7 C6 C5 111.8(4) . . ?
C6 C7 C8 111.1(4) . . ?
N2 C8 C7 113.2(4) . . ?
N2 C9 P2 115.6(3) . 3_567 ?
N2 C10 P4 112.6(3) . . ?

loop_
_geom_bond_atom_site_label_1
_geom_bond_atom_site_label_2
_geom_bond_distance
_geom_bond_site_symmetry_2
_geom_bond_publ_flag
Zn1 O10 2.022(3) . ?
Zn1 O4 2.029(3) . ?
Zn1 O7 2.036(3) . ?
Zn1 O1 2.056(3) . ?
Zn1 O12 2.067(3) 3_667 ?
P1 O1 1.488(3) . ?
P1 O3 1.524(4) . ?
P1 O2 1.540(3) . ?
P1 C1 1.828(5) . ?
P2 O4 1.478(3) . ?
P2 O6 1.497(4) . ?
P2 O5 1.586(3) . ?
P2 C9 1.827(5) 3_567 ?
P3 O7 1.474(3) . ?
P3 O8 1.543(3) . ?
P3 O9 1.555(3) . ?
P3 C4 1.828(5) . ?
P4 O10 1.500(3) . ?
P4 O12 1.512(3) . ?
P4 O11 1.543(3) . ?
P4 C10 1.814(5) . ?
O12 Zn1 2.067(3) 3_667 ?
N1 C4 1.491(5) 3_667 ?
N1 C2 1.501(5) . ?
N1 C1 1.516(5) . ?
N2 C9 1.504(6) . ?
N2 C8 1.514(6) . ?
N2 C10 1.516(6) . ?
C2 C3 1.505(6) . ?
C3 C5 1.521(6) 2_656 ?
C4 N1 1.491(5) 3_667 ?
C5 C3 1.521(6) 2_646 ?
C5 C6 1.534(6) . ?
C6 C7 1.514(6) . ?
C7 C8 1.519(6) . ?
C9 P2 1.827(5) 3_567 ?
